data_7020863
loop_
_publ_author_name
'Zeng, Cheng-Hui'
'Zhao, Fu-Li'
'Yang, Yang-Yi'
'Xie, Ming-Yuan'
'Ding, Xue-Mei'
'Hou, De-Jian'
'Ng, Seik Weng'

_publ_section_title
;
 Unusual method for phenolic hydroxyl bridged lanthanide CPs: Syntheses,
 characterization, one and two photon luminescence.
;
_journal_issue 6
_journal_name_full 'Dalton transactions (Cambridge, England : 2003)'
_journal_page_first 2052
_journal_page_last 2061
_journal_paper_doi 10.1039/c2dt32233a
_journal_volume 42
_journal_year 2013
_chemical_formula_moiety 'C16 H15 O7 Tb'
_chemical_formula_sum 'C16 H15 O7 Tb'
_chemical_formula_weight 478.20
_chemical_name_systematic
;
?
;
_space_group_IT_number 14
_symmetry_cell_setting monoclinic
_symmetry_space_group_name_Hall '-P 2ybc'
_symmetry_space_group_name_H-M 'P 1 21/c 1'
_atom_sites_solution_hydrogens geom
_atom_sites_solution_primary direct
_atom_sites_solution_secondary difmap
_audit_creation_method SHELXL-97
_cell_angle_alpha 90.00
_cell_angle_beta 91.787(5)
_cell_angle_gamma 90.00
_cell_formula_units_Z 4
_cell_length_a 16.7495(10)
_cell_length_b 8.6700(5)
_cell_length_c 10.8419(6)
_cell_measurement_reflns_used 2089
_cell_measurement_temperature 298(2)
_cell_measurement_theta_max 62.5019
_cell_measurement_theta_min 2.6370
_cell_volume 1573.68(16)
_computing_cell_refinement 'Bruker FRAMBO'
_computing_data_collection 'Bruker FRAMBO'
_computing_data_reduction 'Bruker SAINT'
_computing_molecular_graphics 'Bruker SHELXTL'
_computing_publication_material 'Bruker SHELXTL'
_computing_structure_refinement 'Bruker SHELXTL'
_computing_structure_solution 'Bruker SHELXTL'
_diffrn_ambient_temperature 298(2)
_diffrn_measured_fraction_theta_full 0.972
_diffrn_measured_fraction_theta_max 0.972
_diffrn_measurement_device_type 'multiwire proportional'
_diffrn_measurement_method 'phi and omega scans'
_diffrn_radiation_monochromator graphite
_diffrn_radiation_source 'fine-focus sealed tube'
_diffrn_radiation_type CuK\a
_diffrn_radiation_wavelength 1.54178
_diffrn_reflns_av_R_equivalents 0.0378
_diffrn_reflns_av_sigmaI/netI 0.0533
_diffrn_reflns_limit_h_max 19
_diffrn_reflns_limit_h_min -14
_diffrn_reflns_limit_k_max 9
_diffrn_reflns_limit_k_min -5
_diffrn_reflns_limit_l_max 12
_diffrn_reflns_limit_l_min -11
_diffrn_reflns_number 4000
_diffrn_reflns_theta_full 62.59
_diffrn_reflns_theta_max 62.59
_diffrn_reflns_theta_min 2.64
_diffrn_standards_interval_count 0
_diffrn_standards_interval_time 0
_diffrn_standards_number 0
_exptl_absorpt_coefficient_mu 22.438
_exptl_absorpt_correction_T_max 0.2125
_exptl_absorpt_correction_T_min 0.2125
_exptl_absorpt_correction_type multi-scan
_exptl_absorpt_process_details SADABS
_exptl_crystal_colour colorless
_exptl_crystal_density_diffrn 2.018
_exptl_crystal_density_method 'not measured'
_exptl_crystal_description block
_exptl_crystal_F_000 928
_exptl_crystal_size_max 0.10
_exptl_crystal_size_mid 0.10
_exptl_crystal_size_min 0.10
_refine_diff_density_max 1.916
_refine_diff_density_min -1.233
_refine_diff_density_rms 0.180
_refine_ls_extinction_method none
_refine_ls_goodness_of_fit_ref 1.046
_refine_ls_hydrogen_treatment constr
_refine_ls_matrix_type full
_refine_ls_number_parameters 183
_refine_ls_number_reflns 2445
_refine_ls_number_restraints 0
_refine_ls_restrained_S_all 1.046
_refine_ls_R_factor_all 0.0462
_refine_ls_R_factor_gt 0.0421
_refine_ls_shift/su_max 0.001
_refine_ls_shift/su_mean 0.000
_refine_ls_structure_factor_coef Fsqd
_refine_ls_weighting_details 'calc w=1/[\s^2^(Fo^2^)+(0.0713P)^2^] where P=(Fo^2^+2Fc^2^)/3'
_refine_ls_weighting_scheme calc
_refine_ls_wR_factor_gt 0.1062
_refine_ls_wR_factor_ref 0.1108
_reflns_number_gt 2229
_reflns_number_total 2445
_reflns_threshold_expression I>2sigma(I)
_cod_data_source_file c2dt32233a.txt
_cod_data_source_block 1
_cod_depositor_comments
;
The following automatic conversions were performed:

'_symmetry_cell_setting' value 'Monoclinic' changed to 'monoclinic'
according to /home/saulius/struct/CIF-dictionaries/cif_core.dic
dictionary named 'cif_core.dic' version 2.4.2 from 2011-04-26.

Automatic conversion script
Id: cif_fix_values 1891 2012-01-12 08:04:46Z andrius 
;
_cod_original_sg_symbol_H-M 'P 21/c'
_cod_database_code 7020863

loop_
_symmetry_equiv_pos_as_xyz
'x, y, z'
'-x, y+1/2, -z+1/2'
'-x, -y, -z'
'x, -y-1/2, z-1/2'

loop_
_atom_site_label
_atom_site_type_symbol
_atom_site_fract_x
_atom_site_fract_y
_atom_site_fract_z
_atom_site_U_iso_or_equiv
_atom_site_adp_type
_atom_site_occupancy
_atom_site_symmetry_multiplicity
_atom_site_calc_flag
_atom_site_refinement_flags
Tb1 Tb 0.962626(17) 1.06590(3) 0.65687(3) 0.00976(16) Uani 1 1 d .
O1 O 0.8202(2) 1.0334(5) 0.6634(4) 0.016 Uani 1 1 d .
O2 O 0.8740(2) 1.1621(5) 0.8183(4) 0.0165(9) Uani 1 1 d .
O3 O 0.6700(2) 0.9691(5) 0.6488(4) 0.0212(9) Uani 1 1 d .
H3 H 0.7166 0.9662 0.6278 0.032 Uiso 1 1 calc R
O4 O 0.9623(2) 0.7975(5) 0.7064(4) 0.016 Uani 1 1 d .
O5 O 0.9404(3) 0.5489(4) 0.6807(4) 0.0142(9) Uani 1 1 d .
O6 O 0.9313(2) 0.9387(4) 0.4739(4) 0.016 Uani 1 1 d .
O7 O 0.9250(2) 1.2886(5) 0.5519(4) 0.0186(9) Uani 1 1 d .
H7A H 0.9158 1.3635 0.6001 0.028 Uiso 1 1 d R
H7B H 0.9157 1.3200 0.4787 0.028 Uiso 1 1 d R
C1 C 0.8119(3) 1.1106(7) 0.7626(5) 0.0145(12) Uani 1 1 d .
C2 C 0.7308(3) 1.1362(7) 0.8059(5) 0.0170(13) Uani 1 1 d .
C3 C 0.6639(4) 1.0645(7) 0.7471(6) 0.0167(13) Uani 1 1 d .
C4 C 0.5879(4) 1.0871(8) 0.7925(6) 0.0213(14) Uani 1 1 d .
H4 H 0.5443 1.0402 0.7529 0.026 Uiso 1 1 calc R
C5 C 0.5761(4) 1.1768(8) 0.8940(6) 0.0240(14) Uani 1 1 d .
C6 C 0.6415(4) 1.2470(8) 0.9527(6) 0.0250(15) Uani 1 1 d .
H6 H 0.6339 1.3082 1.0218 0.030 Uiso 1 1 calc R
C7 C 0.7171(4) 1.2270(8) 0.9097(6) 0.0204(13) Uani 1 1 d .
H7 H 0.7600 1.2748 0.9505 0.024 Uiso 1 1 calc R
C8 C 0.4933(4) 1.2000(10) 0.9439(7) 0.0336(17) Uani 1 1 d .
H8A H 0.4748 1.3019 0.9236 0.050 Uiso 1 1 calc R
H8B H 0.4955 1.1875 1.0319 0.050 Uiso 1 1 calc R
H8C H 0.4574 1.1253 0.9077 0.050 Uiso 1 1 calc R
C9 C 0.9249(3) 0.6896(7) 0.6490(5) 0.016 Uani 1 1 d .
C10 C 0.8628(3) 0.7187(7) 0.5538(5) 0.016 Uani 1 1 d .
C11 C 0.8663(3) 0.8451(7) 0.4720(5) 0.0132(12) Uani 1 1 d .
C12 C 0.8017(3) 0.8786(7) 0.3944(5) 0.0142(11) Uani 1 1 d .
H12 H 0.8056 0.9590 0.3382 0.017 Uiso 1 1 calc R
C13 C 0.7309(3) 0.7951(7) 0.3982(5) 0.0146(12) Uani 1 1 d .
C14 C 0.7279(3) 0.6678(7) 0.4758(5) 0.016 Uani 1 1 d .
H14 H 0.6814 0.6094 0.4777 0.019 Uiso 1 1 calc R
C15 C 0.7932(3) 0.6263(7) 0.5504(5) 0.0159(12) Uani 1 1 d .
H15 H 0.7912 0.5375 0.5983 0.019 Uiso 1 1 calc R
C16 C 0.6580(3) 0.8433(8) 0.3226(6) 0.0224(14) Uani 1 1 d .
H16A H 0.6382 0.9394 0.3533 0.034 Uiso 1 1 calc R
H16B H 0.6174 0.7657 0.3283 0.034 Uiso 1 1 calc R
H16C H 0.6719 0.8555 0.2379 0.034 Uiso 1 1 calc R

loop_
_atom_site_aniso_label
_atom_site_aniso_U_11
_atom_site_aniso_U_22
_atom_site_aniso_U_33
_atom_site_aniso_U_23
_atom_site_aniso_U_13
_atom_site_aniso_U_12
Tb1 0.0087(2) 0.0072(2) 0.0132(2) -0.00033(11) -0.00185(14) -0.00008(10)
O1 0.015 0.013 0.019 -0.002 0.001 -0.005
O2 0.0116(18) 0.020(2) 0.018(2) -0.0051(17) 0.0004(15) -0.0028(16)
O3 0.0159(19) 0.027(2) 0.021(2) -0.0077(19) 0.0007(17) -0.0020(18)
O4 0.015 0.013 0.019 -0.002 0.001 -0.005
O5 0.0177(19) 0.007(2) 0.017(2) -0.0001(15) -0.0093(17) -0.0034(15)
O6 0.015 0.013 0.019 -0.002 0.001 -0.005
O7 0.030(2) 0.011(2) 0.015(2) -0.0011(16) -0.0071(17) 0.0047(17)
C1 0.020(3) 0.010(3) 0.013(3) 0.005(2) 0.001(2) 0.004(2)
C2 0.015(3) 0.017(3) 0.019(3) 0.002(2) 0.001(2) -0.001(2)
C3 0.017(3) 0.013(3) 0.020(3) 0.003(2) -0.005(3) 0.000(2)
C4 0.014(3) 0.026(4) 0.023(4) 0.001(3) -0.002(3) 0.000(2)
C5 0.019(3) 0.028(4) 0.025(3) 0.001(3) 0.004(2) 0.006(3)
C6 0.025(3) 0.027(4) 0.023(3) -0.005(3) 0.007(3) 0.005(3)
C7 0.021(3) 0.017(3) 0.023(3) -0.004(3) 0.002(2) -0.005(2)
C8 0.018(3) 0.049(5) 0.034(4) 0.002(3) 0.004(3) 0.014(3)
C9 0.015 0.013 0.019 -0.002 0.001 -0.005
C10 0.015 0.013 0.019 -0.002 0.001 -0.005
C11 0.012(2) 0.012(3) 0.015(3) -0.007(2) -0.001(2) 0.000(2)
C12 0.015(3) 0.013(3) 0.014(3) -0.002(2) -0.002(2) -0.001(2)
C13 0.013(3) 0.014(3) 0.016(3) -0.007(2) -0.002(2) 0.001(2)
C14 0.015 0.013 0.019 -0.002 0.001 -0.005
C15 0.013(3) 0.014(3) 0.020(3) -0.002(2) 0.000(2) -0.004(2)
C16 0.012(3) 0.026(4) 0.028(3) 0.003(3) -0.008(2) 0.000(2)

loop_
_atom_type_symbol
_atom_type_description
_atom_type_scat_dispersion_real
_atom_type_scat_dispersion_imag
_atom_type_scat_source
C C 0.0181 0.0091 'International Tables Vol C Tables 4.2.6.8 and 6.1.1.4'
H H 0.0000 0.0000 'International Tables Vol C Tables 4.2.6.8 and 6.1.1.4'
O O 0.0492 0.0322 'International Tables Vol C Tables 4.2.6.8 and 6.1.1.4'
Tb Tb -9.1472 9.1891 'International Tables Vol C Tables 4.2.6.8 and 6.1.1.4'

loop_
_geom_angle_atom_site_label_1
_geom_angle_atom_site_label_2
_geom_angle_atom_site_label_3
_geom_angle
_geom_angle_site_symmetry_1
_geom_angle_site_symmetry_3
O6 Tb1 O6 67.86(16) 3_776 .
O6 Tb1 O7 85.17(14) 3_776 .
O6 Tb1 O7 85.71(14) . .
O6 Tb1 O5 86.12(15) 3_776 2_756
O6 Tb1 O5 137.80(14) . 2_756
O7 Tb1 O5 126.01(14) . 2_756
O6 Tb1 O4 97.39(13) 3_776 .
O6 Tb1 O4 74.14(14) . .
O7 Tb1 O4 156.81(14) . .
O5 Tb1 O4 77.17(14) 2_756 .
O6 Tb1 O1 143.05(14) 3_776 .
O6 Tb1 O1 76.79(14) . .
O7 Tb1 O1 81.77(15) . .
O5 Tb1 O1 129.07(15) 2_756 .
O4 Tb1 O1 82.53(14) . .
O6 Tb1 O2 158.56(13) 3_776 .
O6 Tb1 O2 129.90(13) . .
O7 Tb1 O2 84.63(14) . .
O5 Tb1 O2 84.72(14) 2_756 .
O4 Tb1 O2 99.41(14) . .
O1 Tb1 O2 53.20(13) . .
O6 Tb1 O4 89.77(12) 3_776 2_756
O6 Tb1 O4 152.77(13) . 2_756
O7 Tb1 O4 76.78(13) . 2_756
O5 Tb1 O4 50.00(13) 2_756 2_756
O4 Tb1 O4 126.11(6) . 2_756
O1 Tb1 O4 120.17(13) . 2_756
O2 Tb1 O4 69.55(12) . 2_756
O6 Tb1 C1 164.63(16) 3_776 .
O6 Tb1 C1 103.36(16) . .
O7 Tb1 C1 81.50(16) . .
O5 Tb1 C1 107.94(16) 2_756 .
O4 Tb1 C1 91.94(15) . .
O1 Tb1 C1 26.68(17) . .
O2 Tb1 C1 26.55(16) . .
O4 Tb1 C1 94.58(15) 2_756 .
O6 Tb1 C9 87.63(14) 3_776 2_756
O6 Tb1 C9 153.86(14) . 2_756
O7 Tb1 C9 101.73(16) . 2_756
O5 Tb1 C9 24.69(15) 2_756 2_756
O4 Tb1 C9 101.40(15) . 2_756
O1 Tb1 C9 128.82(14) . 2_756
O2 Tb1 C9 76.08(13) . 2_756
O4 Tb1 C9 25.31(14) 2_756 2_756
C1 Tb1 C9 102.52(16) . 2_756
O6 Tb1 Tb1 34.00(10) 3_776 3_776
O6 Tb1 Tb1 33.86(10) . 3_776
O7 Tb1 Tb1 84.50(10) . 3_776
O5 Tb1 Tb1 113.99(11) 2_756 3_776
O4 Tb1 Tb1 84.97(10) . 3_776
O1 Tb1 Tb1 110.04(10) . 3_776
O2 Tb1 Tb1 161.29(9) . 3_776
O4 Tb1 Tb1 122.31(8) 2_756 3_776
C1 Tb1 Tb1 136.01(12) . 3_776
C9 Tb1 Tb1 121.14(10) 2_756 3_776
C1 O1 Tb1 95.6(3) . .
C1 O2 Tb1 92.6(3) . .
C3 O3 H3 109.5 . .
C9 O4 Tb1 127.5(4) . .
C9 O4 Tb1 86.4(3) . 2_746
Tb1 O4 Tb1 145.21(16) . 2_746
C9 O5 Tb1 105.5(3) . 2_746
C11 O6 Tb1 127.8(3) . 3_776
C11 O6 Tb1 117.2(3) . .
Tb1 O6 Tb1 112.14(16) 3_776 .
Tb1 O7 H7A 112.7 . .
Tb1 O7 H7B 139.9 . .
H7A O7 H7B 107.3 . .
O2 C1 O1 118.5(5) . .
O2 C1 C2 123.2(5) . .
O1 C1 C2 118.3(5) . .
O2 C1 Tb1 60.8(3) . .
O1 C1 Tb1 57.7(3) . .
C2 C1 Tb1 174.8(4) . .
C7 C2 C3 117.5(5) . .
C7 C2 C1 121.3(5) . .
C3 C2 C1 121.2(6) . .
O3 C3 C4 117.1(6) . .
O3 C3 C2 122.9(6) . .
C4 C3 C2 119.9(6) . .
C5 C4 C3 121.4(6) . .
C5 C4 H4 119.3 . .
C3 C4 H4 119.3 . .
C4 C5 C6 119.1(6) . .
C4 C5 C8 121.3(6) . .
C6 C5 C8 119.6(6) . .
C7 C6 C5 120.7(6) . .
C7 C6 H6 119.6 . .
C5 C6 H6 119.6 . .
C6 C7 C2 121.3(6) . .
C6 C7 H7 119.3 . .
C2 C7 H7 119.3 . .
C5 C8 H8A 109.5 . .
C5 C8 H8B 109.5 . .
H8A C8 H8B 109.5 . .
C5 C8 H8C 109.5 . .
H8A C8 H8C 109.5 . .
H8B C8 H8C 109.5 . .
O4 C9 O5 118.1(5) . .
O4 C9 C10 123.0(5) . .
O5 C9 C10 118.8(5) . .
O4 C9 Tb1 68.3(3) . 2_746
O5 C9 Tb1 49.8(3) . 2_746
C10 C9 Tb1 168.3(4) . 2_746
C11 C10 C15 118.3(5) . .
C11 C10 C9 122.2(5) . .
C15 C10 C9 119.2(5) . .
O6 C11 C12 119.8(5) . .
O6 C11 C10 120.3(5) . .
C12 C11 C10 119.8(5) . .
C11 C12 C13 121.8(6) . .
C11 C12 H12 119.1 . .
C13 C12 H12 119.1 . .
C14 C13 C12 118.5(5) . .
C14 C13 C16 120.4(5) . .
C12 C13 C16 121.1(5) . .
C15 C14 C13 121.1(5) . .
C15 C14 H14 119.4 . .
C13 C14 H14 119.4 . .
C14 C15 C10 120.2(6) . .
C14 C15 H15 119.9 . .
C10 C15 H15 119.9 . .
C13 C16 H16A 109.5 . .
C13 C16 H16B 109.5 . .
H16A C16 H16B 109.5 . .
C13 C16 H16C 109.5 . .
H16A C16 H16C 109.5 . .
H16B C16 H16C 109.5 . .

loop_
_geom_bond_atom_site_label_1
_geom_bond_atom_site_label_2
_geom_bond_distance
_geom_bond_site_symmetry_2
Tb1 O6 2.307(4) 3_776
Tb1 O6 2.315(4) .
Tb1 O7 2.319(4) .
Tb1 O5 2.363(4) 2_756
Tb1 O4 2.388(4) .
Tb1 O1 2.406(4) .
Tb1 O2 2.475(4) .
Tb1 O4 2.774(4) 2_756
Tb1 C1 2.832(6) .
Tb1 C9 2.980(6) 2_756
Tb1 Tb1 3.8353(6) 3_776
O1 C1 1.277(8) .
O2 C1 1.267(7) .
O3 C3 1.355(8) .
O3 H3 0.8200 .
O4 C9 1.276(7) .
O4 Tb1 2.774(4) 2_746
O5 C9 1.291(7) .
O5 Tb1 2.363(4) 2_746
O6 C11 1.358(7) .
O6 Tb1 2.307(4) 3_776
O7 H7A 0.8500 .
O7 H7B 0.8483 .
C1 C2 1.468(8) .
C2 C7 1.399(9) .
C2 C3 1.416(9) .
C3 C4 1.392(10) .
C4 C5 1.367(10) .
C4 H4 0.9300 .
C5 C6 1.389(10) .
C5 C8 1.517(9) .
C6 C7 1.374(9) .
C6 H6 0.9300 .
C7 H7 0.9300 .
C8 H8A 0.9600 .
C8 H8B 0.9600 .
C8 H8C 0.9600 .
C9 C10 1.465(8) .
C9 Tb1 2.980(6) 2_746
C10 C11 1.413(9) .
C10 C15 1.413(8) .
C11 C12 1.381(8) .
C12 C13 1.391(8) .
C12 H12 0.9300 .
C13 C14 1.390(9) .
C13 C16 1.508(8) .
C14 C15 1.388(8) .
C14 H14 0.9300 .
C15 H15 0.9300 .
C16 H16A 0.9600 .
C16 H16B 0.9600 .
C16 H16C 0.9600 .

loop_
_geom_hbond_atom_site_label_D
_geom_hbond_atom_site_label_H
_geom_hbond_atom_site_label_A
_geom_hbond_distance_DH
_geom_hbond_distance_HA
_geom_hbond_distance_DA
_geom_hbond_angle_DHA
_geom_hbond_site_symmetry_A
O3 H3 O1 0.82 1.86 2.577(5) 145.3 .
O7 H7A O5 0.85 1.87 2.662(6) 154.5 1_565
O7 H7B O2 0.85 1.86 2.682(6) 162.4 4_585

loop_
_geom_torsion_atom_site_label_1
_geom_torsion_atom_site_label_2
_geom_torsion_atom_site_label_3
_geom_torsion_atom_site_label_4
_geom_torsion
_geom_torsion_site_symmetry_1
_geom_torsion_site_symmetry_4
O6 Tb1 O1 C1 -157.9(3) 3_776 .
O6 Tb1 O1 C1 -174.9(4) . .
O7 Tb1 O1 C1 -87.4(3) . .
O5 Tb1 O1 C1 42.9(4) 2_756 .
O4 Tb1 O1 C1 109.7(3) . .
O2 Tb1 O1 C1 2.0(3) . .
O4 Tb1 O1 C1 -18.0(4) 2_756 .
C9 Tb1 O1 C1 11.0(4) 2_756 .
Tb1 Tb1 O1 C1 -168.5(3) 3_776 .
O6 Tb1 O2 C1 143.6(4) 3_776 .
O6 Tb1 O2 C1 1.9(4) . .
O7 Tb1 O2 C1 81.7(4) . .
O5 Tb1 O2 C1 -151.3(4) 2_756 .
O4 Tb1 O2 C1 -75.2(4) . .
O1 Tb1 O2 C1 -2.0(3) . .
O4 Tb1 O2 C1 159.6(4) 2_756 .
C9 Tb1 O2 C1 -174.8(4) 2_756 .
Tb1 Tb1 O2 C1 27.0(6) 3_776 .
O6 Tb1 O4 C9 -88.8(4) 3_776 .
O6 Tb1 O4 C9 -24.4(4) . .
O7 Tb1 O4 C9 6.2(6) . .
O5 Tb1 O4 C9 -173.1(4) 2_756 .
O1 Tb1 O4 C9 53.9(4) . .
O2 Tb1 O4 C9 104.5(4) . .
O4 Tb1 O4 C9 176.0(4) 2_756 .
C1 Tb1 O4 C9 78.9(4) . .
C9 Tb1 O4 C9 -177.9(3) 2_756 .
Tb1 Tb1 O4 C9 -57.1(4) 3_776 .
O6 Tb1 O4 Tb1 76.2(3) 3_776 2_746
O6 Tb1 O4 Tb1 140.6(3) . 2_746
O7 Tb1 O4 Tb1 171.2(3) . 2_746
O5 Tb1 O4 Tb1 -8.1(3) 2_756 2_746
O1 Tb1 O4 Tb1 -141.1(3) . 2_746
O2 Tb1 O4 Tb1 -90.4(3) . 2_746
O4 Tb1 O4 Tb1 -18.9(3) 2_756 2_746
C1 Tb1 O4 Tb1 -116.0(3) . 2_746
C9 Tb1 O4 Tb1 -12.8(3) 2_756 2_746
Tb1 Tb1 O4 Tb1 107.9(3) 3_776 2_746
O6 Tb1 O6 C11 162.4(5) 3_776 .
O7 Tb1 O6 C11 -111.1(4) . .
O5 Tb1 O6 C11 106.3(4) 2_756 .
O4 Tb1 O6 C11 57.3(4) . .
O1 Tb1 O6 C11 -28.5(4) . .
O2 Tb1 O6 C11 -31.7(4) . .
O4 Tb1 O6 C11 -160.7(3) 2_756 .
C1 Tb1 O6 C11 -30.9(4) . .
C9 Tb1 O6 C11 140.9(4) 2_756 .
Tb1 Tb1 O6 C11 162.4(5) 3_776 .
O6 Tb1 O6 Tb1 0.0 3_776 3_776
O7 Tb1 O6 Tb1 86.53(18) . 3_776
O5 Tb1 O6 Tb1 -56.1(3) 2_756 3_776
O4 Tb1 O6 Tb1 -105.06(18) . 3_776
O1 Tb1 O6 Tb1 169.1(2) . 3_776
O2 Tb1 O6 Tb1 165.85(15) . 3_776
O4 Tb1 O6 Tb1 36.8(4) 2_756 3_776
C1 Tb1 O6 Tb1 166.73(18) . 3_776
C9 Tb1 O6 Tb1 -21.5(4) 2_756 3_776
Tb1 O2 C1 O1 3.5(6) . .
Tb1 O2 C1 C2 -176.1(5) . .
Tb1 O1 C1 O2 -3.6(6) . .
Tb1 O1 C1 C2 176.0(5) . .
O6 Tb1 C1 O2 -125.2(6) 3_776 .
O6 Tb1 C1 O2 -178.5(3) . .
O7 Tb1 C1 O2 -95.0(3) . .
O5 Tb1 C1 O2 30.2(4) 2_756 .
O4 Tb1 C1 O2 107.3(3) . .
O1 Tb1 C1 O2 176.4(6) . .
O4 Tb1 C1 O2 -19.1(3) 2_756 .
C9 Tb1 C1 O2 5.2(4) 2_756 .
Tb1 Tb1 C1 O2 -167.9(3) 3_776 .
O6 Tb1 C1 O1 58.4(8) 3_776 .
O6 Tb1 C1 O1 5.1(4) . .
O7 Tb1 C1 O1 88.6(3) . .
O5 Tb1 C1 O1 -146.2(3) 2_756 .
O4 Tb1 C1 O1 -69.1(3) . .
O2 Tb1 C1 O1 -176.4(6) . .
O4 Tb1 C1 O1 164.5(3) 2_756 .
C9 Tb1 C1 O1 -171.2(3) 2_756 .
Tb1 Tb1 C1 O1 15.7(4) 3_776 .
O6 Tb1 C1 C2 17(5) 3_776 .
O6 Tb1 C1 C2 -37(5) . .
O7 Tb1 C1 C2 47(5) . .
O5 Tb1 C1 C2 172(5) 2_756 .
O4 Tb1 C1 C2 -111(5) . .
O1 Tb1 C1 C2 -42(5) . .
O2 Tb1 C1 C2 142(5) . .
O4 Tb1 C1 C2 123(5) 2_756 .
C9 Tb1 C1 C2 147(5) 2_756 .
Tb1 Tb1 C1 C2 -26(5) 3_776 .
O2 C1 C2 C7 3.3(9) . .
O1 C1 C2 C7 -176.3(6) . .
Tb1 C1 C2 C7 -136(5) . .
O2 C1 C2 C3 -174.0(6) . .
O1 C1 C2 C3 6.4(9) . .
Tb1 C1 C2 C3 46(5) . .
C7 C2 C3 O3 -177.3(6) . .
C1 C2 C3 O3 0.1(9) . .
C7 C2 C3 C4 0.6(9) . .
C1 C2 C3 C4 178.1(6) . .
O3 C3 C4 C5 177.6(6) . .
C2 C3 C4 C5 -0.5(10) . .
C3 C4 C5 C6 0.2(10) . .
C3 C4 C5 C8 -179.4(6) . .
C4 C5 C6 C7 0.0(11) . .
C8 C5 C6 C7 179.6(7) . .
C5 C6 C7 C2 0.2(11) . .
C3 C2 C7 C6 -0.5(10) . .
C1 C2 C7 C6 -177.9(6) . .
Tb1 O4 C9 O5 171.2(4) . .
Tb1 O4 C9 O5 -0.3(5) 2_746 .
Tb1 O4 C9 C10 -12.1(7) . .
Tb1 O4 C9 C10 176.4(5) 2_746 .
Tb1 O4 C9 Tb1 171.5(4) . 2_746
Tb1 O5 C9 O4 0.4(6) 2_746 .
Tb1 O5 C9 C10 -176.5(4) 2_746 .
O4 C9 C10 C11 34.9(8) . .
O5 C9 C10 C11 -148.4(6) . .
Tb1 C9 C10 C11 -161.7(16) 2_746 .
O4 C9 C10 C15 -139.1(6) . .
O5 C9 C10 C15 37.6(8) . .
Tb1 C9 C10 C15 24(2) 2_746 .
Tb1 O6 C11 C12 -84.1(6) 3_776 .
Tb1 O6 C11 C12 116.7(5) . .
Tb1 O6 C11 C10 99.5(6) 3_776 .
Tb1 O6 C11 C10 -59.8(6) . .
C15 C10 C11 O6 178.7(5) . .
C9 C10 C11 O6 4.6(8) . .
C15 C10 C11 C12 2.2(8) . .
C9 C10 C11 C12 -171.9(5) . .
O6 C11 C12 C13 -173.5(5) . .
C10 C11 C12 C13 3.0(9) . .
C11 C12 C13 C14 -4.9(8) . .
C11 C12 C13 C16 173.5(6) . .
C12 C13 C14 C15 1.6(9) . .
C16 C13 C14 C15 -176.9(6) . .
C13 C14 C15 C10 3.6(9) . .
C11 C10 C15 C14 -5.4(8) . .
C9 C10 C15 C14 168.8(5) . .
